data_7043774
loop_
_publ_author_name
'Werner, Daniel'
'Deacon, Glen B.'
'Junk, Peter C.'
'Anwander, Reiner'

_publ_section_title
;
 Pyrazolates advance cerium chemistry: a Ce(III)/Ce(IV) redox equilibrium
 with benzoquinone.
;
_journal_name_full 'Dalton transactions (Cambridge, England : 2003)'
_journal_paper_doi 10.1039/c7dt00635g
_journal_year 2017
_chemical_formula_moiety 'C65 H87 Ce3 N18 O6, 3.5(C4 H8 O)'
_chemical_formula_sum 'C79 H115 Ce3 N18 O9.5'
_chemical_formula_weight 1889.24
_space_group_crystal_system monoclinic
_space_group_IT_number 14
_space_group_name_Hall '-P 2yn'
_space_group_name_H-M_alt 'P 1 21/n 1'
_symmetry_space_group_name_Hall '-P 2yn'
_symmetry_space_group_name_H-M 'P 1 21/n 1'
_atom_sites_solution_hydrogens mixed
_audit_creation_date 2017-03-27
_audit_creation_method
;
Olex2 1.2-beta
(compiled 2017.03.14 svn.r3398 for OlexSys, GUI svn.r5328)
;
_audit_update_record
;
2017-03-28 deposited with the CCDC.
2017-03-30 downloaded from the CCDC.
;
_cell_angle_alpha 90
_cell_angle_beta 107.6971(13)
_cell_angle_gamma 90
_cell_formula_units_Z 4
_cell_length_a 17.9544(4)
_cell_length_b 18.6568(4)
_cell_length_c 26.6336(6)
_cell_measurement_reflns_used 8156
_cell_measurement_temperature 100.15
_cell_measurement_theta_max 26.456
_cell_measurement_theta_min 2.434
_cell_volume 8499.3(3)
_computing_cell_refinement 'SAINT v8.34A (Bruker, 2013)'
_computing_data_reduction 'SAINT v8.34A (Bruker, 2013)'
_computing_molecular_graphics 'Olex2 (Dolomanov et al., 2009)'
_computing_publication_material 'Olex2 (Dolomanov et al., 2009)'
_computing_structure_refinement 'ShelXL (Sheldrick, 2015)'
_computing_structure_solution
;
Superflip (Palatinus & Chapuis, 2007;Palatinus & van der Lee, 2008;
Palatinus et al., 2012)
;
_diffrn_ambient_temperature 100.15
_diffrn_measured_fraction_theta_full 1.000
_diffrn_measured_fraction_theta_max 1.000
_diffrn_measurement_device_type 'Bruker APEX-II CCD'
_diffrn_measurement_method '\f and \w scans'
_diffrn_radiation_type MoK\a
_diffrn_radiation_wavelength 0.71073
_diffrn_reflns_av_R_equivalents 0.0996
_diffrn_reflns_av_unetI/netI 0.1132
_diffrn_reflns_Laue_measured_fraction_full 1.000
_diffrn_reflns_Laue_measured_fraction_max 1.000
_diffrn_reflns_limit_h_max 16
_diffrn_reflns_limit_h_min -17
_diffrn_reflns_limit_k_max 17
_diffrn_reflns_limit_k_min -17
_diffrn_reflns_limit_l_max 25
_diffrn_reflns_limit_l_min -25
_diffrn_reflns_number 30634
_diffrn_reflns_point_group_measured_fraction_full 1.000
_diffrn_reflns_point_group_measured_fraction_max 1.000
_diffrn_reflns_theta_full 19.999
_diffrn_reflns_theta_max 19.999
_diffrn_reflns_theta_min 1.355
_exptl_absorpt_coefficient_mu 1.644
_exptl_absorpt_correction_T_max 0.7454
_exptl_absorpt_correction_T_min 0.4250
_exptl_absorpt_correction_type multi-scan
_exptl_absorpt_process_details
;
SADABS-2014/5 (Bruker,2014/5) was used for absorption correction.
wR2(int) was 0.1088 before and 0.0700 after correction.
The Ratio of minimum to maximum transmission is 0.5702.
The \l/2 correction factor is 0.00150.
;
_exptl_crystal_colour 'clear colourless'
_exptl_crystal_colour_lustre clear
_exptl_crystal_colour_primary colourless
_exptl_crystal_density_diffrn 1.476
_exptl_crystal_description plate
_exptl_crystal_F_000 3860
_exptl_crystal_size_max 0.1
_exptl_crystal_size_mid 0.06
_exptl_crystal_size_min 0.02
_refine_diff_density_max 0.889
_refine_diff_density_min -0.942
_refine_diff_density_rms 0.237
_refine_ls_extinction_method none
_refine_ls_goodness_of_fit_ref 0.956
_refine_ls_hydrogen_treatment constr
_refine_ls_matrix_type full
_refine_ls_number_parameters 688
_refine_ls_number_reflns 7931
_refine_ls_number_restraints 129
_refine_ls_restrained_S_all 0.952
_refine_ls_R_factor_all 0.0860
_refine_ls_R_factor_gt 0.0423
_refine_ls_shift/su_max 0.001
_refine_ls_shift/su_mean 0.000
_refine_ls_structure_factor_coef Fsqd
_refine_ls_weighting_details 'w=1/[\s^2^(Fo^2^)+(0.0540P)^2^] where P=(Fo^2^+2Fc^2^)/3'
_refine_ls_weighting_scheme calc
_refine_ls_wR_factor_gt 0.0908
_refine_ls_wR_factor_ref 0.1169
_reflns_Friedel_coverage 0.000
_reflns_number_gt 5140
_reflns_number_total 7931
_reflns_threshold_expression 'I > 2\s(I)'
_cod_data_source_file c7dt00635g2.cif
_cod_data_source_block 5a3thf
_cod_original_formula_sum 'C79 H115 Ce3 N18 O9.50'
_cod_database_code 7043774
_shelx_shelxl_version_number 2014/7
_shelx_space_group_comment
;
The symmetry employed for this shelxl refinement is uniquely defined
by the following loop, which should always be used as a source of
symmetry information in preference to the above space-group names.
They are only intended as comments.
;
_olex2_refinement_description
;
1. Fixed Uiso
 At 1.2 times of:
  All C(H) groups, {H2Aa,H2Ab} of C2AA, {H1Ba,H1Bb} of C1BA, {H85a,H85b} of
  C85, {H87a,H87b} of C87, {H14a,H14b} of C142, {H14c,H14d} of C144, {H17d,
  H17e} of C175, {H18a,H18b} of C183, {H2Sa,H2Sb} of C2S, {H3Sa,H3Sb} of C3S,
  {H4Sa,H4Sb} of C4S, {H5Sa,H5Sb} of C5S, {H7Sa,H7Sb} of C7S, {H8Sa,H8Sb} of
  C8S, {H9Sa,H9Sb} of C9S, {H10a,H10b} of C10S, {H12d,H12e} of C12S, {H13a,
  H13b} of C13S, {H14e,H14f} of C14S, {H15a,H15b} of C15S
 At 1.5 times of:
  All C(H,H,H) groups, {H17f,H17g} of C17S, {H18c,H18d} of C18S
 At 1.3 times of:
  {H19a,H19b} of C19S
2. Rigid body (RIGU) restrains
 All non-hydrogen atoms
 with sigma for 1-2 distances of 0.004 and sigma for 1-3 distances of 0.004
3. Others
 Fixed Sof: O16S(0.5) C17S(0.5) H17f(0.5) H17g(0.5) C19S(0.5) H19a(0.5)
 H19b(0.5)
4.a Riding coordinates:
 C17S(H17f,H17g), C19S(H19a,H19b), C18S(H18c,H18d)
4.b Secondary CH2 refined with riding coordinates:
 C1BA(H1Ba,H1Bb), C2AA(H2Aa,H2Ab), C85(H85a,H85b), C87(H87a,H87b), C142(H14a,
 H14b), C144(H14c,H14d), C175(H17d,H17e), C183(H18a,H18b), C2S(H2Sa,H2Sb),
 C3S(H3Sa,H3Sb), C4S(H4Sa,H4Sb), C5S(H5Sa,H5Sb), C7S(H7Sa,H7Sb), C8S(H8Sa,H8Sb),
  C9S(H9Sa,H9Sb), C10S(H10a,H10b), C12S(H12d,H12e), C13S(H13a,H13b), C14S(H14e,
 H14f), C15S(H15a,H15b)
4.c Aromatic/amide H refined with riding coordinates:
 C3(H3), C7(H7), C8(H8), C9(H9), C10(H10), C14(H14), C19(H19), C23(H23),
 C24(H24), C25(H25), C26(H26), C30(H30), C35(H35), C40(H40), C45(H45), C50(H50),
  C55(H55)
4.d Idealised Me refined as rotating group:
 C1(H1a,H1b,H1c), C5(H5a,H5b,H5c), C12(H12a,H12b,H12c), C16(H16a,H16b,H16c),
 C17(H17a,H17b,H17c), C21(H21a,H21b,H21c), C28(H28a,H28b,H28c), C32(H32a,H32b,
 H32c), C33(H33a,H33b,H33c), C37(H37a,H37b,H37c), C38(H38a,H38b,H38c), C42(H42a,
 H42b,H42c), C43(H43a,H43b,H43c), C47(H47a,H47b,H47c), C48(H48a,H48b,H48c),
 C52(H52a,H52b,H52c), C53(H53a,H53b,H53c), C57(H57a,H57b,H57c)
;
_olex2_submission_special_instructions 'No special instructions were received'
_publcif_funding_html
;
;

loop_
_space_group_symop_operation_xyz
'x, y, z'
'-x+1/2, y+1/2, -z+1/2'
'-x, -y, -z'
'x-1/2, -y-1/2, z-1/2'

loop_
_atom_site_label
_atom_site_type_symbol
_atom_site_fract_x
_atom_site_fract_y
_atom_site_fract_z
_atom_site_U_iso_or_equiv
_atom_site_adp_type
_atom_site_occupancy
_atom_site_site_symmetry_order
_atom_site_calc_flag
_atom_site_refinement_flags_posn
_atom_site_refinement_flags_adp
_atom_site_refinement_flags_occupancy
_atom_site_disorder_assembly
_atom_site_disorder_group
Ce1 Ce 0.63184(4) 0.22932(3) 0.23889(3) 0.0128(2) Uani 1 1 d . U . . .
Ce2 Ce 0.52034(4) 0.29682(3) 0.33874(3) 0.0134(2) Uani 1 1 d . U . . .
Ce3 Ce 0.31005(4) 0.25796(3) 0.34689(3) 0.0157(2) Uani 1 1 d . U . . .
O1 O 0.5386(4) 0.3171(4) 0.2535(3) 0.016(2) Uiso 1 1 d . U . . .
O2 O 0.3836(4) 0.3243(4) 0.2974(3) 0.017(2) Uiso 1 1 d . U . . .
O3 O 0.5908(4) 0.1979(4) 0.3165(3) 0.017(2) Uiso 1 1 d . U . . .
O4 O 0.4422(4) 0.2091(4) 0.3676(3) 0.016(2) Uiso 1 1 d . U . . .
O5 O 0.7008(5) 0.3147(4) 0.3166(3) 0.023(2) Uiso 1 1 d . U . . .
O6 O 0.4360(5) 0.3422(4) 0.4056(3) 0.029(2) Uiso 1 1 d . U . . .
N1 N 0.5924(5) 0.3437(5) 0.1729(4) 0.017(3) Uiso 1 1 d . U . . .
N2 N 0.5299(6) 0.3839(5) 0.1774(4) 0.016(3) Uiso 1 1 d . U . . .
N3 N 0.2753(5) 0.3916(5) 0.2504(4) 0.013(2) Uiso 1 1 d . U . . .
N4 N 0.2349(5) 0.3506(5) 0.2758(4) 0.015(2) Uiso 1 1 d . U . . .
N5 N 0.7044(6) 0.1184(5) 0.3002(4) 0.017(3) Uiso 1 1 d . U . . .
N6 N 0.6552(5) 0.0862(5) 0.3247(4) 0.017(3) Uiso 1 1 d . U . . .
N7 N 0.4097(6) 0.1052(5) 0.4060(4) 0.021(3) Uiso 1 1 d . U . . .
N8 N 0.3398(6) 0.1381(5) 0.4010(4) 0.021(3) Uiso 1 1 d . U . . .
N9 N 0.7191(5) 0.1982(5) 0.1886(4) 0.019(3) Uiso 1 1 d . U . . .
N10 N 0.7637(5) 0.2468(5) 0.2236(3) 0.017(2) Uiso 1 1 d . U . . .
N11 N 0.5550(5) 0.1237(5) 0.1937(4) 0.018(3) Uiso 1 1 d . U . . .
N12 N 0.5269(5) 0.1826(4) 0.1618(4) 0.015(2) Uiso 1 1 d . U . . .
N13 N 0.5853(5) 0.4080(5) 0.3797(4) 0.017(3) Uiso 1 1 d . U . . .
N14 N 0.6207(6) 0.3542(5) 0.4139(4) 0.020(3) Uiso 1 1 d . U . . .
N15 N 0.2675(5) 0.1764(5) 0.2700(4) 0.019(3) Uiso 1 1 d . U . . .
N16 N 0.2023(6) 0.1820(5) 0.2882(4) 0.021(3) Uiso 1 1 d . U . . .
N17 N 0.2748(5) 0.2868(5) 0.4300(4) 0.020(3) Uiso 1 1 d . U . . .
N18 N 0.2489(6) 0.3427(5) 0.3960(4) 0.025(3) Uiso 1 1 d . U . . .
C1 C 0.6692(7) 0.3352(6) 0.1105(5) 0.027(4) Uani 1 1 d . U . . .
H1A H 0.7172 0.3292 0.1399 0.040 Uiso 1 1 calc GR . . . .
H1B H 0.6793 0.3669 0.0839 0.040 Uiso 1 1 calc GR . . . .
H1C H 0.6515 0.2884 0.0946 0.040 Uiso 1 1 calc GR . . . .
C1BA C 0.4145(9) 0.4183(6) 0.4059(6) 0.053(4) Uani 1 1 d . U . . .
H1BA H 0.3605 0.4272 0.3830 0.064 Uiso 1 1 calc R . . . .
H1BB H 0.4512 0.4495 0.3947 0.064 Uiso 1 1 calc R . . . .
C2 C 0.6071(7) 0.3675(6) 0.1303(4) 0.012(3) Uiso 1 1 d . U . . .
C2AA C 0.7644(7) 0.2876(6) 0.3613(5) 0.030(3) Uani 1 1 d . U . . .
H2AA H 0.7866 0.2432 0.3513 0.035 Uiso 1 1 calc R . . . .
H2AB H 0.7450 0.2768 0.3915 0.035 Uiso 1 1 calc R . . . .
C3 C 0.5548(7) 0.4229(6) 0.1066(5) 0.021(3) Uiso 1 1 d . U . . .
H3 H 0.5533 0.4488 0.0756 0.026 Uiso 1 1 calc R . . . .
C4 C 0.5064(7) 0.4320(6) 0.1372(5) 0.016(3) Uiso 1 1 d . U . . .
C5 C 0.4392(8) 0.4823(6) 0.1300(5) 0.035(4) Uani 1 1 d . U . . .
H5A H 0.3913 0.4547 0.1260 0.053 Uiso 1 1 calc GR . . . .
H5B H 0.4332 0.5114 0.0984 0.053 Uiso 1 1 calc GR . . . .
H5C H 0.4491 0.5136 0.1609 0.053 Uiso 1 1 calc GR . . . .
C6 C 0.4891(7) 0.3632(6) 0.2164(4) 0.012(3) Uiso 1 1 d . U . . .
C7 C 0.4151(7) 0.3233(6) 0.1875(5) 0.016(3) Uiso 1 1 d . U . . .
H7 H 0.4125 0.2968 0.1566 0.020 Uiso 1 1 calc R . . . .
C8 C 0.4718(7) 0.4281(6) 0.2439(4) 0.013(3) Uiso 1 1 d . U . . .
H8 H 0.5059 0.4682 0.2488 0.015 Uiso 1 1 calc R . . . .
C9 C 0.3540(7) 0.3254(6) 0.2054(4) 0.017(3) Uiso 1 1 d . U . . .
H9 H 0.3083 0.2992 0.1876 0.021 Uiso 1 1 calc R . . . .
C10 C 0.4107(7) 0.4313(6) 0.2616(4) 0.018(3) Uiso 1 1 d . U . . .
H10 H 0.4016 0.4729 0.2795 0.022 Uiso 1 1 calc R . . . .
C11 C 0.3553(7) 0.3683(5) 0.2533(4) 0.012(3) Uiso 1 1 d . U . . .
C12 C 0.2578(7) 0.4916(6) 0.1848(5) 0.031(4) Uani 1 1 d . U . . .
H12A H 0.3050 0.5166 0.2058 0.047 Uiso 1 1 calc GR . . . .
H12B H 0.2168 0.5266 0.1690 0.047 Uiso 1 1 calc GR . . . .
H12C H 0.2697 0.4639 0.1569 0.047 Uiso 1 1 calc GR . . . .
C13 C 0.2303(7) 0.4419(6) 0.2197(5) 0.020(3) Uiso 1 1 d . U . . .
C14 C 0.1584(8) 0.4337(6) 0.2260(5) 0.026(3) Uiso 1 1 d . U . . .
H14 H 0.1134 0.4615 0.2094 0.031 Uiso 1 1 calc R . . . .
C15 C 0.1621(7) 0.3777(6) 0.2609(5) 0.019(3) Uiso 1 1 d . U . . .
C16 C 0.1006(7) 0.3456(6) 0.2798(5) 0.029(4) Uani 1 1 d . U . . .
H16A H 0.0932 0.2953 0.2688 0.043 Uiso 1 1 calc GR . . . .
H16B H 0.0515 0.3718 0.2649 0.043 Uiso 1 1 calc GR . . . .
H16C H 0.1162 0.3483 0.3184 0.043 Uiso 1 1 calc GR . . . .
C17 C 0.8203(7) 0.0811(6) 0.2753(5) 0.033(4) Uani 1 1 d . U . . .
H17A H 0.8050 0.0662 0.2382 0.050 Uiso 1 1 calc GR . . . .
H17B H 0.8670 0.0544 0.2952 0.050 Uiso 1 1 calc GR . . . .
H17C H 0.8318 0.1326 0.2777 0.050 Uiso 1 1 calc GR . . . .
C18 C 0.7554(7) 0.0661(6) 0.2975(5) 0.021(3) Uiso 1 1 d . U . . .
C19 C 0.7372(7) 0.0033(7) 0.3192(5) 0.028(4) Uiso 1 1 d . U . . .
H19 H 0.7643 -0.0409 0.3218 0.034 Uiso 1 1 calc R . . . .
C20 C 0.6736(7) 0.0156(6) 0.3363(5) 0.024(3) Uiso 1 1 d . U . . .
C21 C 0.6320(8) -0.0330(6) 0.3624(5) 0.037(4) Uani 1 1 d . U . . .
H21A H 0.6323 -0.0125 0.3963 0.055 Uiso 1 1 calc GR . . . .
H21B H 0.6581 -0.0797 0.3682 0.055 Uiso 1 1 calc GR . . . .
H21C H 0.5778 -0.0390 0.3400 0.055 Uiso 1 1 calc GR . . . .
C22 C 0.5900(7) 0.1288(6) 0.3350(5) 0.018(3) Uiso 1 1 d . U . . .
C23 C 0.6069(7) 0.1329(6) 0.3947(5) 0.019(3) Uiso 1 1 d . U . . .
H23 H 0.6592 0.1321 0.4173 0.023 Uiso 1 1 calc R . . . .
C24 C 0.5122(7) 0.0944(6) 0.3070(5) 0.014(3) Uiso 1 1 d . U . . .
H24 H 0.5055 0.0689 0.2751 0.017 Uiso 1 1 calc R . . . .
C25 C 0.4532(7) 0.0999(6) 0.3271(4) 0.017(3) Uiso 1 1 d . U . . .
H25 H 0.4039 0.0798 0.3086 0.020 Uiso 1 1 calc R . . . .
C26 C 0.5472(7) 0.1375(5) 0.4149(5) 0.017(3) Uiso 1 1 d . U . . .
H26 H 0.5573 0.1408 0.4520 0.020 Uiso 1 1 calc R . . . .
C27 C 0.4633(7) 0.1375(6) 0.3785(5) 0.021(3) Uiso 1 1 d . U . . .
C28 C 0.4810(8) -0.0110(6) 0.4348(5) 0.039(4) Uani 1 1 d . U . . .
H28A H 0.4866 -0.0202 0.3999 0.059 Uiso 1 1 calc GR . . . .
H28B H 0.4705 -0.0562 0.4502 0.059 Uiso 1 1 calc GR . . . .
H28C H 0.5294 0.0102 0.4577 0.059 Uiso 1 1 calc GR . . . .
C29 C 0.4143(8) 0.0399(6) 0.4296(5) 0.026(4) Uiso 1 1 d . U . . .
C30 C 0.3465(7) 0.0337(6) 0.4428(5) 0.029(4) Uiso 1 1 d . U . . .
H30 H 0.3324 -0.0050 0.4612 0.035 Uiso 1 1 calc R . . . .
C31 C 0.3023(7) 0.0946(6) 0.4244(5) 0.019(3) Uiso 1 1 d . U . . .
C32 C 0.2218(7) 0.1100(6) 0.4244(5) 0.027(4) Uani 1 1 d . U . . .
H32A H 0.2160 0.1616 0.4290 0.040 Uiso 1 1 calc GR . . . .
H32B H 0.2110 0.0840 0.4534 0.040 Uiso 1 1 calc GR . . . .
H32C H 0.1849 0.0946 0.3908 0.040 Uiso 1 1 calc GR . . . .
C33 C 0.7223(8) 0.1219(6) 0.1133(5) 0.031(4) Uani 1 1 d . U . . .
H33A H 0.7488 0.0755 0.1218 0.046 Uiso 1 1 calc GR . . . .
H33B H 0.7269 0.1393 0.0797 0.046 Uiso 1 1 calc GR . . . .
H33C H 0.6669 0.1162 0.1106 0.046 Uiso 1 1 calc GR . . . .
C34 C 0.7597(7) 0.1750(6) 0.1563(5) 0.018(3) Uiso 1 1 d . U . . .
C35 C 0.8296(7) 0.2106(6) 0.1700(5) 0.024(3) Uiso 1 1 d . U . . .
H35 H 0.8696 0.2056 0.1537 0.028 Uiso 1 1 calc R . . . .
C36 C 0.8319(7) 0.2556(6) 0.2122(4) 0.019(3) Uiso 1 1 d . U . . .
C37 C 0.8937(7) 0.3062(7) 0.2431(5) 0.033(4) Uani 1 1 d . U . . .
H37A H 0.8690 0.3489 0.2524 0.049 Uiso 1 1 calc GR . . . .
H37B H 0.9272 0.3203 0.2218 0.049 Uiso 1 1 calc GR . . . .
H37C H 0.9255 0.2825 0.2754 0.049 Uiso 1 1 calc GR . . . .
C38 C 0.5449(8) -0.0086(6) 0.1891(5) 0.033(4) Uani 1 1 d . U . . .
H38A H 0.5960 -0.0064 0.2162 0.050 Uiso 1 1 calc GR . . . .
H38B H 0.5473 -0.0427 0.1616 0.050 Uiso 1 1 calc GR . . . .
H38C H 0.5052 -0.0241 0.2051 0.050 Uiso 1 1 calc GR . . . .
C39 C 0.5237(7) 0.0655(6) 0.1646(5) 0.019(3) Uiso 1 1 d . U . . .
C40 C 0.4773(7) 0.0849(6) 0.1162(5) 0.026(3) Uiso 1 1 d . U . . .
H40 H 0.4485 0.0541 0.0888 0.032 Uiso 1 1 calc R . . . .
C41 C 0.4805(7) 0.1583(6) 0.1152(5) 0.017(3) Uiso 1 1 d . U . . .
C42 C 0.4439(7) 0.2108(6) 0.0726(5) 0.030(4) Uani 1 1 d . U . . .
H42A H 0.3913 0.2229 0.0738 0.045 Uiso 1 1 calc GR . . . .
H42B H 0.4404 0.1896 0.0383 0.045 Uiso 1 1 calc GR . . . .
H42C H 0.4759 0.2543 0.0777 0.045 Uiso 1 1 calc GR . . . .
C43 C 0.5813(8) 0.5413(6) 0.3765(5) 0.038(4) Uani 1 1 d . U . . .
H43A H 0.6012 0.5487 0.3465 0.057 Uiso 1 1 calc GR . . . .
H43B H 0.5986 0.5807 0.4016 0.057 Uiso 1 1 calc GR . . . .
H43C H 0.5240 0.5399 0.3640 0.057 Uiso 1 1 calc GR . . . .
C44 C 0.6118(7) 0.4719(6) 0.4029(5) 0.025(3) Uiso 1 1 d . U . . .
C45 C 0.6647(7) 0.4583(6) 0.4515(5) 0.030(4) Uiso 1 1 d . U . . .
H45 H 0.6927 0.4930 0.4762 0.036 Uiso 1 1 calc R . . . .
C46 C 0.6696(8) 0.3851(6) 0.4577(5) 0.028(4) Uiso 1 1 d . U . . .
C47 C 0.7178(9) 0.3407(8) 0.5024(6) 0.064(5) Uani 1 1 d . U . . .
H47A H 0.6983 0.2913 0.4984 0.096 Uiso 1 1 calc GR . . . .
H47B H 0.7144 0.3604 0.5357 0.096 Uiso 1 1 calc GR . . . .
H47C H 0.7724 0.3413 0.5024 0.096 Uiso 1 1 calc GR . . . .
C48 C 0.3034(8) 0.1244(6) 0.1959(5) 0.040(4) Uani 1 1 d . U . . .
H48A H 0.3192 0.0740 0.2008 0.059 Uiso 1 1 calc GR . . . .
H48B H 0.3495 0.1550 0.2097 0.059 Uiso 1 1 calc GR . . . .
H48C H 0.2795 0.1341 0.1583 0.059 Uiso 1 1 calc GR . . . .
C49 C 0.2459(8) 0.1397(6) 0.2247(5) 0.026(3) Uiso 1 1 d . U . . .
C50 C 0.1682(8) 0.1226(6) 0.2132(5) 0.032(4) Uiso 1 1 d . U . . .
H50 H 0.1384 0.0964 0.1832 0.039 Uiso 1 1 calc R . . . .
C51 C 0.1413(8) 0.1492(6) 0.2515(5) 0.027(3) Uiso 1 1 d . U . . .
C52 C 0.0632(8) 0.1461(7) 0.2602(6) 0.048(4) Uani 1 1 d . U . . .
H52A H 0.0242 0.1689 0.2305 0.071 Uiso 1 1 calc GR . . . .
H52B H 0.0654 0.1714 0.2929 0.071 Uiso 1 1 calc GR . . . .
H52C H 0.0486 0.0959 0.2629 0.071 Uiso 1 1 calc GR . . . .
C53 C 0.2869(8) 0.2532(6) 0.5209(5) 0.039(4) Uani 1 1 d . U . . .
H53A H 0.3122 0.2112 0.5111 0.059 Uiso 1 1 calc GR . . . .
H53B H 0.2417 0.2378 0.5315 0.059 Uiso 1 1 calc GR . . . .
H53C H 0.3242 0.2781 0.5503 0.059 Uiso 1 1 calc GR . . . .
C54 C 0.2606(7) 0.3023(6) 0.4751(5) 0.024(3) Uiso 1 1 d . U . . .
C55 C 0.2246(7) 0.3686(6) 0.4701(5) 0.025(3) Uiso 1 1 d . U . . .
H55 H 0.2083 0.3929 0.4963 0.030 Uiso 1 1 calc R . . . .
C56 C 0.2170(7) 0.3921(6) 0.4210(5) 0.026(3) Uiso 1 1 d . U . . .
C57 C 0.1847(9) 0.4597(7) 0.3941(5) 0.053(5) Uani 1 1 d . U . . .
H57A H 0.2061 0.4685 0.3650 0.080 Uiso 1 1 calc GR . . . .
H57B H 0.1988 0.4995 0.4193 0.080 Uiso 1 1 calc GR . . . .
H57C H 0.1276 0.4561 0.3803 0.080 Uiso 1 1 calc GR . . . .
C85 C 0.7777(7) 0.4143(7) 0.3548(5) 0.037(4) Uani 1 1 d . U . . .
H85A H 0.7529 0.4328 0.3807 0.044 Uiso 1 1 calc R . . . .
H85B H 0.8103 0.4525 0.3465 0.044 Uiso 1 1 calc R . . . .
C87 C 0.8268(8) 0.3469(7) 0.3760(6) 0.044(4) Uani 1 1 d . U . . .
H87A H 0.8676 0.3394 0.3585 0.053 Uiso 1 1 calc R . . . .
H87B H 0.8516 0.3496 0.4146 0.053 Uiso 1 1 calc R . . . .
C142 C 0.4217(11) 0.4299(10) 0.4647(7) 0.083(5) Uani 1 1 d . U . . .
H14A H 0.4372 0.4799 0.4752 0.100 Uiso 1 1 calc R . . . .
H14B H 0.3711 0.4202 0.4710 0.100 Uiso 1 1 calc R . . . .
C144 C 0.7169(7) 0.3880(6) 0.3055(5) 0.029(3) Uani 1 1 d . U . . .
H14C H 0.6690 0.4176 0.2978 0.034 Uiso 1 1 calc R . . . .
H14D H 0.7373 0.3901 0.2749 0.034 Uiso 1 1 calc R . . . .
C175 C 0.4689(9) 0.3170(8) 0.4590(5) 0.049(4) Uani 1 1 d . U . . .
H17D H 0.5194 0.2926 0.4631 0.058 Uiso 1 1 calc R . . . .
H17E H 0.4329 0.2824 0.4678 0.058 Uiso 1 1 calc R . . . .
C183 C 0.4810(11) 0.3805(9) 0.4949(7) 0.079(5) Uani 1 1 d . U . . .
H18A H 0.4724 0.3680 0.5288 0.094 Uiso 1 1 calc R . . . .
H18B H 0.5341 0.4007 0.5018 0.094 Uiso 1 1 calc R . . . .
O1S O 0.7763(7) 0.0607(5) 0.5034(4) 0.070(3) Uani 1 1 d . U . . .
C2S C 0.8213(10) 0.0316(8) 0.4736(6) 0.058(4) Uani 1 1 d . U . . .
H2SA H 0.7905 -0.0041 0.4481 0.069 Uiso 1 1 calc R . . . .
H2SB H 0.8685 0.0078 0.4968 0.069 Uiso 1 1 calc R . . . .
C3S C 0.8434(10) 0.0936(7) 0.4452(6) 0.060(4) Uani 1 1 d . U . . .
H3SA H 0.8934 0.0844 0.4379 0.072 Uiso 1 1 calc R . . . .
H3SB H 0.8022 0.1038 0.4117 0.072 Uiso 1 1 calc R . . . .
C4S C 0.8511(10) 0.1522(8) 0.4829(6) 0.066(5) Uani 1 1 d . U . . .
H4SA H 0.8328 0.1978 0.4642 0.079 Uiso 1 1 calc R . . . .
H4SB H 0.9063 0.1580 0.5046 0.079 Uiso 1 1 calc R . . . .
C5S C 0.8022(10) 0.1327(8) 0.5165(7) 0.068(5) Uani 1 1 d . U . . .
H5SA H 0.8330 0.1360 0.5542 0.081 Uiso 1 1 calc R . . . .
H5SB H 0.7569 0.1654 0.5098 0.081 Uiso 1 1 calc R . . . .
O6S O 0.5661(7) 0.1850(6) 0.5495(4) 0.076(3) Uani 1 1 d . U . . .
C7S C 0.6391(11) 0.1819(11) 0.5917(6) 0.093(6) Uani 1 1 d . U . . .
H7SA H 0.6525 0.1316 0.6025 0.111 Uiso 1 1 calc R . . . .
H7SB H 0.6819 0.2025 0.5800 0.111 Uiso 1 1 calc R . . . .
C8S C 0.6294(10) 0.2218(10) 0.6342(6) 0.077(5) Uani 1 1 d . U . . .
H8SA H 0.6424 0.2729 0.6314 0.092 Uiso 1 1 calc R . . . .
H8SB H 0.6629 0.2028 0.6683 0.092 Uiso 1 1 calc R . . . .
C9S C 0.5431(10) 0.2128(11) 0.6294(6) 0.088(6) Uani 1 1 d . U . . .
H9SA H 0.5351 0.1709 0.6500 0.105 Uiso 1 1 calc R . . . .
H9SB H 0.5225 0.2561 0.6420 0.105 Uiso 1 1 calc R . . . .
C10S C 0.5052(11) 0.2018(10) 0.5734(6) 0.080(5) Uani 1 1 d . U . . .
H10A H 0.4768 0.2457 0.5573 0.096 Uiso 1 1 calc R . . . .
H10B H 0.4673 0.1618 0.5678 0.096 Uiso 1 1 calc R . . . .
O11S O 0.0185(7) 0.1365(6) 0.4274(5) 0.085(4) Uani 1 1 d . U . . .
C12S C 0.0575(10) 0.1763(8) 0.4725(7) 0.071(5) Uani 1 1 d . U . . .
H12D H 0.1137 0.1635 0.4845 0.085 Uiso 1 1 calc R . . . .
H12E H 0.0351 0.1655 0.5014 0.085 Uiso 1 1 calc R . . . .
C13S C 0.0479(9) 0.2535(8) 0.4588(6) 0.059(4) Uani 1 1 d . U . . .
H13A H 0.0006 0.2732 0.4654 0.071 Uiso 1 1 calc R . . . .
H13B H 0.0941 0.2813 0.4793 0.071 Uiso 1 1 calc R . . . .
C14S C 0.0405(10) 0.2543(9) 0.4027(7) 0.073(5) Uani 1 1 d . U . . .
H14E H 0.0919 0.2509 0.3963 0.088 Uiso 1 1 calc R . . . .
H14F H 0.0124 0.2974 0.3849 0.088 Uiso 1 1 calc R . . . .
C15S C -0.0071(11) 0.1873(9) 0.3865(7) 0.080(5) Uani 1 1 d . U . . .
H15A H -0.0632 0.1979 0.3802 0.097 Uiso 1 1 calc R . . . .
H15B H -0.0003 0.1681 0.3535 0.097 Uiso 1 1 calc R . . . .
O16S O 0.4489(10) 0.0735(9) -0.0138(7) 0.035(5) Uiso 0.5 1 d . U P A -1
C17S C 0.546(2) -0.014(2) 0.0239(15) 0.052(12) Uiso 0.5 1 d . U P . .
H17F H 0.5320 -0.0102 0.0567 0.079 Uiso 0.5 1 d R . P A .
H17G H 0.6013 -0.0259 0.0321 0.079 Uiso 0.5 1 d R . P . .
C19S C 0.419(2) 0.0049(16) -0.0293(14) 0.041(11) Uiso 0.5 1 d . U P . .
H19A H 0.4011 0.0027 -0.0679 0.054 Uiso 0.5 1 d R . P A .
H19B H 0.3749 -0.0008 -0.0156 0.054 Uiso 0.5 1 d R . P . .
C18S C 0.5325(8) 0.0567(7) -0.0021(6) 0.042(4) Uani 1 1 d . U . A -1
H18C H 0.5425 0.0607 -0.0362 0.063 Uiso 1 1 d R . . A -1
H18D H 0.5397 0.1022 0.0222 0.063 Uiso 1 1 d R . . A -1

loop_
_atom_site_aniso_label
_atom_site_aniso_U_11
_atom_site_aniso_U_22
_atom_site_aniso_U_33
_atom_site_aniso_U_23
_atom_site_aniso_U_13
_atom_site_aniso_U_12
Ce1 0.0077(4) 0.0127(4) 0.0167(4) -0.0028(4) 0.0016(3) -0.0001(3)
Ce2 0.0093(4) 0.0130(4) 0.0168(4) -0.0036(4) 0.0022(3) -0.0007(3)
Ce3 0.0140(4) 0.0144(4) 0.0190(4) -0.0006(4) 0.0053(4) 0.0005(4)
C1 0.027(9) 0.018(7) 0.039(9) 0.005(7) 0.015(8) 0.008(7)
C1BA 0.054(11) 0.026(8) 0.091(10) -0.040(7) 0.039(8) -0.026(8)
C2AA 0.023(7) 0.037(7) 0.017(8) -0.005(6) -0.011(6) 0.000(5)
C5 0.034(10) 0.033(8) 0.043(9) 0.020(8) 0.017(8) 0.018(7)
C12 0.027(9) 0.032(8) 0.035(9) 0.010(7) 0.008(8) 0.007(7)
C16 0.016(8) 0.030(8) 0.040(9) 0.002(7) 0.008(7) 0.007(7)
C17 0.030(9) 0.032(8) 0.042(10) 0.012(7) 0.015(8) 0.013(7)
C21 0.043(10) 0.024(8) 0.046(10) 0.020(8) 0.020(8) 0.018(7)
C28 0.044(10) 0.029(8) 0.050(10) 0.015(8) 0.024(9) 0.009(8)
C32 0.023(9) 0.018(7) 0.041(9) 0.009(7) 0.013(8) 0.003(7)
C33 0.035(9) 0.030(8) 0.028(9) -0.011(7) 0.012(8) -0.005(7)
C37 0.017(8) 0.046(9) 0.036(9) -0.014(8) 0.010(7) -0.010(7)
C38 0.048(10) 0.020(8) 0.033(9) -0.005(7) 0.015(8) -0.015(7)
C42 0.036(9) 0.024(8) 0.025(8) -0.006(7) 0.003(7) 0.008(7)
C43 0.026(9) 0.028(8) 0.060(11) -0.017(8) 0.012(8) -0.018(7)
C47 0.053(12) 0.056(11) 0.053(11) -0.017(9) -0.031(10) 0.007(9)
C48 0.063(12) 0.027(8) 0.022(9) -0.008(7) 0.003(8) 0.000(8)
C52 0.034(10) 0.034(9) 0.064(11) 0.010(8) -0.001(9) -0.003(8)
C53 0.039(9) 0.030(8) 0.049(10) 0.000(8) 0.012(8) 0.015(8)
C57 0.089(14) 0.038(9) 0.037(10) 0.001(8) 0.025(10) 0.028(9)
C85 0.019(7) 0.037(7) 0.054(8) -0.011(6) 0.010(6) -0.008(5)
C87 0.028(7) 0.043(7) 0.055(9) -0.014(6) 0.002(6) -0.002(5)
C142 0.066(12) 0.098(11) 0.086(10) -0.065(8) 0.025(9) -0.022(8)
C144 0.017(7) 0.025(8) 0.047(8) -0.005(6) 0.014(6) -0.008(6)
C175 0.056(11) 0.075(9) 0.020(8) -0.026(7) 0.020(8) -0.028(8)
C183 0.074(12) 0.096(11) 0.073(10) -0.052(7) 0.034(8) -0.036(8)
O1S 0.084(8) 0.058(6) 0.080(8) -0.005(6) 0.044(7) -0.012(6)
C2S 0.071(11) 0.053(7) 0.052(9) -0.003(6) 0.023(8) -0.005(7)
C3S 0.065(11) 0.056(8) 0.063(9) -0.001(6) 0.027(8) -0.006(8)
C4S 0.074(11) 0.054(7) 0.074(10) -0.006(7) 0.029(9) -0.010(7)
C5S 0.083(12) 0.052(7) 0.075(10) -0.005(7) 0.033(9) -0.007(7)
O6S 0.099(8) 0.092(8) 0.029(6) 0.002(6) 0.006(5) 0.000(7)
C7S 0.096(9) 0.127(15) 0.045(8) -0.023(9) 0.007(6) 0.020(8)
C8S 0.073(9) 0.101(13) 0.046(8) -0.021(8) 0.004(7) 0.022(9)
C9S 0.078(9) 0.132(15) 0.044(7) 0.000(8) 0.006(7) 0.029(10)
C10S 0.093(9) 0.082(12) 0.054(8) 0.005(8) 0.007(6) 0.012(8)
O11S 0.097(10) 0.071(7) 0.078(8) -0.015(5) 0.015(7) -0.005(6)
C12S 0.075(12) 0.063(8) 0.073(8) -0.010(6) 0.020(7) -0.001(7)
C13S 0.043(10) 0.062(7) 0.074(8) -0.008(6) 0.018(8) -0.003(7)
C14S 0.068(11) 0.077(9) 0.076(8) -0.001(7) 0.024(8) 0.002(7)
C15S 0.074(11) 0.093(9) 0.072(8) -0.012(7) 0.019(8) -0.003(8)
C18S 0.036(10) 0.052(10) 0.034(9) 0.003(8) 0.004(8) 0.003(9)

loop_
_atom_type_symbol
_atom_type_description
_atom_type_scat_dispersion_real
_atom_type_scat_dispersion_imag
_atom_type_scat_source
C C 0.0033 0.0016 'International Tables Vol C Tables 4.2.6.8 and 6.1.1.4'
H H 0.0000 0.0000 'International Tables Vol C Tables 4.2.6.8 and 6.1.1.4'
Ce Ce -0.2486 2.6331 'International Tables Vol C Tables 4.2.6.8 and 6.1.1.4'
N N 0.0061 0.0033 'International Tables Vol C Tables 4.2.6.8 and 6.1.1.4'
O O 0.0106 0.0060 'International Tables Vol C Tables 4.2.6.8 and 6.1.1.4'

loop_
_geom_angle_atom_site_label_1
_geom_angle_atom_site_label_2
_geom_angle_atom_site_label_3
_geom_angle
_geom_angle_site_symmetry_1
_geom_angle_site_symmetry_3
O1 Ce1 Ce2 34.84(17) . .
O1 Ce1 O3 68.5(2) . .
O1 Ce1 O5 69.4(2) . .
O1 Ce1 N1 61.5(3) . .
O1 Ce1 N5 129.7(3) . .
O1 Ce1 N10 130.7(2) . .
O1 Ce1 N11 107.4(3) . .
O1 Ce1 N12 89.0(3) . .
O3 Ce1 Ce2 34.69(16) . .
O3 Ce1 O5 70.7(2) . .
O3 Ce1 N1 130.0(3) . .
O3 Ce1 N5 61.6(3) . .
O3 Ce1 N10 134.0(3) . .
O3 Ce1 N11 87.4(3) . .
O3 Ce1 N12 105.4(3) . .
O5 Ce1 Ce2 59.39(17) . .
O5 Ce1 N1 90.1(3) . .
O5 Ce1 N5 87.9(3) . .
N1 Ce1 Ce2 95.64(19) . .
N5 Ce1 Ce2 94.9(2) . .
N5 Ce1 N1 166.4(3) . .
N9 Ce1 Ce2 170.1(2) . .
N9 Ce1 O1 146.6(3) . .
N9 Ce1 O3 144.6(3) . .
N9 Ce1 O5 110.8(3) . .
N9 Ce1 N1 85.2(3) . .
N9 Ce1 N5 83.0(3) . .
N9 Ce1 N10 31.9(3) . .
N9 Ce1 N11 84.2(3) . .
N9 Ce1 N12 85.1(3) . .
N10 Ce1 Ce2 138.3(2) . .
N10 Ce1 O5 79.0(3) . .
N10 Ce1 N1 82.4(3) . .
N10 Ce1 N5 84.0(3) . .
N11 Ce1 Ce2 104.8(2) . .
N11 Ce1 O5 157.7(3) . .
N11 Ce1 N1 108.1(3) . .
N11 Ce1 N5 77.4(3) . .
N11 Ce1 N10 115.4(3) . .
N12 Ce1 Ce2 104.7(2) . .
N12 Ce1 O5 158.2(3) . .
N12 Ce1 N1 76.0(3) . .
N12 Ce1 N5 109.6(3) . .
N12 Ce1 N10 114.9(3) . .
N12 Ce1 N11 32.4(3) . .
Ce3 Ce2 Ce1 131.80(2) . .
O1 Ce2 Ce1 35.40(17) . .
O1 Ce2 Ce3 119.28(17) . .
O1 Ce2 O2 87.0(2) . .
O1 Ce2 O4 131.2(2) . .
O1 Ce2 O6 143.5(2) . .
O1 Ce2 N13 95.9(3) . .
O1 Ce2 N14 114.5(3) . .
O2 Ce2 Ce1 114.11(17) . .
O2 Ce2 Ce3 37.12(17) . .
O2 Ce2 O4 71.5(2) . .
O2 Ce2 O6 63.6(2) . .
O2 Ce2 N13 107.6(3) . .
O2 Ce2 N14 131.4(3) . .
O3 Ce2 Ce1 35.63(17) . .
O3 Ce2 Ce3 117.30(17) . .
O3 Ce2 O1 70.0(2) . .
O3 Ce2 O2 125.8(2) . .
O3 Ce2 O4 87.6(2) . .
O3 Ce2 O6 144.5(2) . .
O3 Ce2 N13 122.7(3) . .
O3 Ce2 N14 102.8(3) . .
O4 Ce2 Ce1 116.99(16) . .
O4 Ce2 Ce3 36.65(17) . .
O4 Ce2 O6 61.7(2) . .
O4 Ce2 N13 131.9(3) . .
O4 Ce2 N14 112.4(3) . .
O6 Ce2 Ce1 177.49(17) . .
O6 Ce2 Ce3 45.79(17) . .
N13 Ce2 Ce1 107.1(2) . .
N13 Ce2 Ce3 117.8(2) . .
N13 Ce2 O6 74.8(3) . .
N13 Ce2 N14 32.2(3) . .
N14 Ce2 Ce1 106.5(2) . .
N14 Ce2 Ce3 120.6(2) . .
N14 Ce2 O6 76.0(3) . .
O2 Ce3 Ce2 36.37(17) . .
O2 Ce3 O6 63.0(2) . .
O2 Ce3 N4 61.5(3) . .
O2 Ce3 N8 132.0(3) . .
O2 Ce3 N15 86.9(3) . .
O2 Ce3 N16 112.7(3) . .
O2 Ce3 N17 132.6(3) . .
O2 Ce3 N18 110.7(3) . .
O4 Ce3 Ce2 36.37(16) . .
O4 Ce3 O2 70.5(2) . .
O4 Ce3 O6 61.3(2) . .
O4 Ce3 N4 131.4(3) . .
O4 Ce3 N8 62.4(3) . .
O4 Ce3 N15 89.5(3) . .
O4 Ce3 N16 116.1(3) . .
O4 Ce3 N17 111.4(3) . .
O4 Ce3 N18 131.8(3) . .
O6 Ce3 Ce2 45.58(16) . .
N4 Ce3 Ce2 97.5(2) . .
N4 Ce3 O6 100.6(3) . .
N4 Ce3 N8 159.1(3) . .
N8 Ce3 Ce2 98.6(2) . .
N8 Ce3 O6 100.2(3) . .
N15 Ce3 Ce2 97.4(2) . .
N15 Ce3 O6 142.9(3) . .
N15 Ce3 N4 81.1(3) . .
N15 Ce3 N8 83.7(3) . .
N15 Ce3 N16 32.5(3) . .
N15 Ce3 N17 139.0(3) . .
N15 Ce3 N18 138.1(3) . .
N16 Ce3 Ce2 129.9(2) . .
N16 Ce3 O6 175.3(3) . .
N16 Ce3 N4 78.1(3) . .
N16 Ce3 N8 81.4(3) . .
N16 Ce3 N17 108.2(3) . .
N17 Ce3 Ce2 120.6(2) . .
N17 Ce3 O6 76.5(3) . .
N17 Ce3 N4 106.3(3) . .
N17 Ce3 N8 76.4(3) . .
N18 Ce3 Ce2 119.7(2) . .
N18 Ce3 O6 76.3(3) . .
N18 Ce3 N4 75.5(3) . .
N18 Ce3 N8 107.4(3) . .
N18 Ce3 N16 107.6(3) . .
N18 Ce3 N17 31.4(3) . .
Ce2 O1 Ce1 109.8(3) . .
C6 O1 Ce1 127.9(6) . .
C6 O1 Ce2 121.1(6) . .
Ce2 O2 Ce3 106.5(3) . .
C11 O2 Ce2 124.5(6) . .
C11 O2 Ce3 129.0(6) . .
Ce2 O3 Ce1 109.7(3) . .
C22 O3 Ce1 123.9(6) . .
C22 O3 Ce2 124.3(6) . .
Ce2 O4 Ce3 107.0(3) . .
C27 O4 Ce2 124.5(6) . .
C27 O4 Ce3 126.0(7) . .
C2AA O5 Ce1 119.8(6) . .
C144 O5 Ce1 119.4(7) . .
C144 O5 C2AA 109.7(9) . .
Ce2 O6 Ce3 88.6(2) . .
C1BA O6 Ce2 119.3(7) . .
C1BA O6 Ce3 112.1(7) . .
C175 O6 Ce2 113.0(7) . .
C175 O6 Ce3 112.7(7) . .
C175 O6 C1BA 109.8(10) . .
N2 N1 Ce1 115.4(6) . .
C2 N1 Ce1 137.8(7) . .
C2 N1 N2 105.7(9) . .
N1 N2 C6 120.1(9) . .
C4 N2 N1 110.8(9) . .
C4 N2 C6 128.1(9) . .
N4 N3 C11 117.6(8) . .
C13 N3 N4 112.4(9) . .
C13 N3 C11 129.2(10) . .
N3 N4 Ce3 119.6(7) . .
C15 N4 Ce3 134.7(8) . .
C15 N4 N3 105.0(9) . .
N6 N5 Ce1 110.9(6) . .
C18 N5 Ce1 136.5(8) . .
C18 N5 N6 104.6(9) . .
N5 N6 C22 120.0(8) . .
C20 N6 N5 112.3(9) . .
C20 N6 C22 127.7(9) . .
N8 N7 C27 118.5(9) . .
C29 N7 N8 111.8(10) . .
C29 N7 C27 128.9(10) . .
N7 N8 Ce3 117.6(7) . .
C31 N8 Ce3 137.1(8) . .
C31 N8 N7 105.1(9) . .
N10 N9 Ce1 79.0(5) . .
C34 N9 Ce1 172.0(8) . .
C34 N9 N10 109.1(9) . .
N9 N10 Ce1 69.1(5) . .
C36 N10 Ce1 176.5(8) . .
C36 N10 N9 108.0(9) . .
N12 N11 Ce1 73.4(5) . .
C39 N11 Ce1 169.4(8) . .
C39 N11 N12 105.9(9) . .
N11 N12 Ce1 74.2(5) . .
C41 N12 Ce1 169.0(8) . .
C41 N12 N11 107.8(8) . .
N14 N13 Ce2 75.0(5) . .
C44 N13 Ce2 172.4(8) . .
C44 N13 N14 108.2(9) . .
N13 N14 Ce2 72.9(6) . .
C46 N14 Ce2 173.8(8) . .
C46 N14 N13 107.9(9) . .
N16 N15 Ce3 75.4(5) . .
C49 N15 Ce3 172.4(8) . .
C49 N15 N16 107.9(9) . .
N15 N16 Ce3 72.0(5) . .
C51 N16 Ce3 171.6(8) . .
C51 N16 N15 106.9(9) . .
N18 N17 Ce3 73.1(6) . .
C54 N17 Ce3 176.8(8) . .
C54 N17 N18 108.2(9) . .
N17 N18 Ce3 75.5(6) . .
C56 N18 Ce3 176.4(8) . .
C56 N18 N17 107.6(9) . .
H1A C1 H1B 109.5 . .
H1A C1 H1C 109.5 . .
H1B C1 H1C 109.5 . .
C2 C1 H1A 109.5 . .
C2 C1 H1B 109.5 . .
C2 C1 H1C 109.5 . .
O6 C1BA H1BA 111.5 . .
O6 C1BA H1BB 111.5 . .
O6 C1BA C142 101.4(12) . .
H1BA C1BA H1BB 109.3 . .
C142 C1BA H1BA 111.5 . .
C142 C1BA H1BB 111.5 . .
N1 C2 C1 122.2(10) . .
N1 C2 C3 110.6(10) . .
C3 C2 C1 127.1(10) . .
O5 C2AA H2AA 110.4 . .
O5 C2AA H2AB 110.4 . .
O5 C2AA C87 106.6(10) . .
H2AA C2AA H2AB 108.6 . .
C87 C2AA H2AA 110.4 . .
C87 C2AA H2AB 110.4 . .
C2 C3 H3 126.9 . .
C4 C3 C2 106.3(10) . .
C4 C3 H3 126.9 . .
N2 C4 C3 106.6(10) . .
N2 C4 C5 124.1(10) . .
C3 C4 C5 129.3(11) . .
C4 C5 H5A 109.5 . .
C4 C5 H5B 109.5 . .
C4 C5 H5C 109.5 . .
H5A C5 H5B 109.5 . .
H5A C5 H5C 109.5 . .
H5B C5 H5C 109.5 . .
O1 C6 N2 107.9(9) . .
O1 C6 C7 109.1(8) . .
O1 C6 C8 109.5(9) . .
N2 C6 C7 108.3(9) . .
N2 C6 C8 110.5(9) . .
C8 C6 C7 111.5(9) . .
C6 C7 H7 120.0 . .
C9 C7 C6 119.9(11) . .
C9 C7 H7 120.0 . .
C6 C8 H8 119.0 . .
C10 C8 C6 122.0(11) . .
C10 C8 H8 119.0 . .
C7 C9 H9 119.3 . .
C7 C9 C11 121.5(11) . .
C11 C9 H9 119.3 . .
C8 C10 H10 120.2 . .
C8 C10 C11 119.6(11) . .
C11 C10 H10 120.2 . .
O2 C11 N3 108.4(9) . .
O2 C11 C9 107.9(8) . .
O2 C11 C10 106.2(9) . .
N3 C11 C9 110.4(9) . .
N3 C11 C10 111.4(9) . .
C9 C11 C10 112.2(9) . .
H12A C12 H12B 109.5 . .
H12A C12 H12C 109.5 . .
H12B C12 H12C 109.5 . .
C13 C12 H12A 109.5 . .
C13 C12 H12B 109.5 . .
C13 C12 H12C 109.5 . .
N3 C13 C12 124.0(11) . .
N3 C13 C14 105.3(10) . .
C14 C13 C12 130.7(12) . .
C13 C14 H14 125.8 . .
C13 C14 C15 108.3(12) . .
C15 C14 H14 125.8 . .
N4 C15 C14 109.0(11) . .
N4 C15 C16 120.6(10) . .
C14 C15 C16 130.4(11) . .
C15 C16 H16A 109.5 . .
C15 C16 H16B 109.5 . .
C15 C16 H16C 109.5 . .
H16A C16 H16B 109.5 . .
H16A C16 H16C 109.5 . .
H16B C16 H16C 109.5 . .
H17A C17 H17B 109.5 . .
H17A C17 H17C 109.5 . .
H17B C17 H17C 109.5 . .
C18 C17 H17A 109.5 . .
C18 C17 H17B 109.5 . .
C18 C17 H17C 109.5 . .
N5 C18 C17 120.7(10) . .
N5 C18 C19 109.6(11) . .
C19 C18 C17 129.6(11) . .
C18 C19 H19 125.6 . .
C20 C19 C18 108.8(11) . .
C20 C19 H19 125.6 . .
N6 C20 C21 125.1(11) . .
C19 C20 N6 104.7(11) . .
C19 C20 C21 130.2(11) . .
C20 C21 H21A 109.5 . .
C20 C21 H21B 109.5 . .
C20 C21 H21C 109.5 . .
H21A C21 H21B 109.5 . .
H21A C21 H21C 109.5 . .
H21B C21 H21C 109.5 . .
O3 C22 N6 109.5(9) . .
O3 C22 C23 107.7(9) . .
O3 C22 C24 109.1(9) . .
N6 C22 C23 107.3(9) . .
N6 C22 C24 109.8(9) . .
C24 C22 C23 113.3(10) . .
C22 C23 H23 120.3 . .
C26 C23 C22 119.5(11) . .
C26 C23 H23 120.3 . .
C22 C24 H24 120.0 . .
C25 C24 C22 120.0(11) . .
C25 C24 H24 120.0 . .
C24 C25 H25 119.5 . .
C24 C25 C27 120.9(11) . .
C27 C25 H25 119.5 . .
C23 C26 H26 120.0 . .
C23 C26 C27 120.1(11) . .
C27 C26 H26 120.0 . .
O4 C27 N7 108.3(9) . .
O4 C27 C25 107.9(9) . .
O4 C27 C26 106.6(9) . .
N7 C27 C25 109.9(9) . .
N7 C27 C26 110.3(9) . .
C25 C27 C26 113.7(10) . .
H28A C28 H28B 109.5 . .
H28A C28 H28C 109.5 . .
H28B C28 H28C 109.5 . .
C29 C28 H28A 109.5 . .
C29 C28 H28B 109.5 . .
C29 C28 H28C 109.5 . .
N7 C29 C28 122.8(11) . .
N7 C29 C30 105.0(11) . .
C30 C29 C28 132.1(11) . .
C29 C30 H30 126.3 . .
C29 C30 C31 107.3(11) . .
C31 C30 H30 126.3 . .
N8 C31 C30 110.6(11) . .
N8 C31 C32 121.2(11) . .
C30 C31 C32 127.9(11) . .
C31 C32 H32A 109.5 . .
C31 C32 H32B 109.5 . .
C31 C32 H32C 109.5 . .
H32A C32 H32B 109.5 . .
H32A C32 H32C 109.5 . .
H32B C32 H32C 109.5 . .
H33A C33 H33B 109.5 . .
H33A C33 H33C 109.5 . .
H33B C33 H33C 109.5 . .
C34 C33 H33A 109.5 . .
C34 C33 H33B 109.5 . .
C34 C33 H33C 109.5 . .
N9 C34 C33 119.3(10) . .
N9 C34 C35 107.6(10) . .
C35 C34 C33 133.0(11) . .
C34 C35 H35 126.1 . .
C34 C35 C36 107.9(11) . .
C36 C35 H35 126.1 . .
N10 C36 C35 107.5(10) . .
N10 C36 C37 121.4(10) . .
C35 C36 C37 131.1(11) . .
C36 C37 H37A 109.5 . .
C36 C37 H37B 109.5 . .
C36 C37 H37C 109.5 . .
H37A C37 H37B 109.5 . .
H37A C37 H37C 109.5 . .
H37B C37 H37C 109.5 . .
H38A C38 H38B 109.5 . .
H38A C38 H38C 109.5 . .
H38B C38 H38C 109.5 . .
C39 C38 H38A 109.5 . .
C39 C38 H38B 109.5 . .
C39 C38 H38C 109.5 . .
N11 C39 C38 118.4(10) . .
N11 C39 C40 111.0(10) . .
C40 C39 C38 130.5(11) . .
C39 C40 H40 127.2 . .
C39 C40 C41 105.5(11) . .
C41 C40 H40 127.2 . .
N12 C41 C40 109.6(11) . .
N12 C41 C42 119.2(10) . .
C40 C41 C42 131.2(11) . .
C41 C42 H42A 109.5 . .
C41 C42 H42B 109.5 . .
C41 C42 H42C 109.5 . .
H42A C42 H42B 109.5 . .
H42A C42 H42C 109.5 . .
H42B C42 H42C 109.5 . .
H43A C43 H43B 109.5 . .
H43A C43 H43C 109.5 . .
H43B C43 H43C 109.5 . .
C44 C43 H43A 109.5 . .
C44 C43 H43B 109.5 . .
C44 C43 H43C 109.5 . .
N13 C44 C43 121.2(11) . .
N13 C44 C45 108.1(11) . .
C45 C44 C43 130.7(12) . .
C44 C45 H45 126.3 . .
C46 C45 C44 107.3(12) . .
C46 C45 H45 126.3 . .
N14 C46 C45 108.5(11) . .
N14 C46 C47 121.1(11) . .
C45 C46 C47 130.4(12) . .
C46 C47 H47A 109.5 . .
C46 C47 H47B 109.5 . .
C46 C47 H47C 109.5 . .
H47A C47 H47B 109.5 . .
H47A C47 H47C 109.5 . .
H47B C47 H47C 109.5 . .
H48A C48 H48B 109.5 . .
H48A C48 H48C 109.5 . .
H48B C48 H48C 109.5 . .
C49 C48 H48A 109.5 . .
C49 C48 H48B 109.5 . .
C49 C48 H48C 109.5 . .
N15 C49 C48 120.4(11) . .
N15 C49 C50 108.4(12) . .
C50 C49 C48 131.2(12) . .
C49 C50 H50 125.7 . .
C51 C50 C49 108.6(13) . .
C51 C50 H50 125.7 . .
N16 C51 C52 119.4(11) . .
C50 C51 N16 108.2(12) . .
C50 C51 C52 132.3(13) . .
C51 C52 H52A 109.5 . .
C51 C52 H52B 109.5 . .
C51 C52 H52C 109.5 . .
H52A C52 H52B 109.5 . .
H52A C52 H52C 109.5 . .
H52B C52 H52C 109.5 . .
H53A C53 H53B 109.5 . .
H53A C53 H53C 109.5 . .
H53B C53 H53C 109.5 . .
C54 C53 H53A 109.5 . .
C54 C53 H53B 109.5 . .
C54 C53 H53C 109.5 . .
N17 C54 C53 120.4(11) . .
N17 C54 C55 108.6(11) . .
C55 C54 C53 130.8(11) . .
C54 C55 H55 126.6 . .
C56 C55 C54 106.9(12) . .
C56 C55 H55 126.6 . .
N18 C56 C57 120.2(11) . .
C55 C56 N18 108.7(11) . .
C55 C56 C57 131.0(12) . .
C56 C57 H57A 109.5 . .
C56 C57 H57B 109.5 . .
C56 C57 H57C 109.5 . .
H57A C57 H57B 109.5 . .
H57A C57 H57C 109.5 . .
H57B C57 H57C 109.5 . .
H85A C85 H85B 109.0 . .
C87 C85 H85A 111.0 . .
C87 C85 H85B 111.0 . .
C144 C85 H85A 111.0 . .
C144 C85 H85B 111.0 . .
C144 C85 C87 103.6(10) . .
C2AA C87 C85 101.7(10) . .
C2AA C87 H87A 111.4 . .
C2AA C87 H87B 111.4 . .
C85 C87 H87A 111.4 . .
C85 C87 H87B 111.4 . .
H87A C87 H87B 109.3 . .
C1BA C142 H14A 110.3 . .
C1BA C142 H14B 110.3 . .
H14A C142 H14B 108.6 . .
C183 C142 C1BA 107.1(14) . .
C183 C142 H14A 110.3 . .
C183 C142 H14B 110.3 . .
O5 C144 C85 105.4(10) . .
O5 C144 H14C 110.7 . .
O5 C144 H14D 110.7 . .
C85 C144 H14C 110.7 . .
C85 C144 H14D 110.7 . .
H14C C144 H14D 108.8 . .
O6 C175 H17D 110.1 . .
O6 C175 H17E 110.1 . .
O6 C175 C183 107.9(13) . .
H17D C175 H17E 108.4 . .
C183 C175 H17D 110.1 . .
C183 C175 H17E 110.1 . .
C142 C183 C175 102.1(14) . .
C142 C183 H18A 111.3 . .
C142 C183 H18B 111.3 . .
C175 C183 H18A 111.3 . .
C175 C183 H18B 111.3 . .
H18A C183 H18B 109.2 . .
C2S O1S C5S 107.5(12) . .
O1S C2S H2SA 110.6 . .
O1S C2S H2SB 110.6 . .
O1S C2S C3S 105.9(12) . .
H2SA C2S H2SB 108.7 . .
C3S C2S H2SA 110.6 . .
C3S C2S H2SB 110.6 . .
C2S C3S H3SA 111.3 . .
C2S C3S H3SB 111.3 . .
H3SA C3S H3SB 109.2 . .
C4S C3S C2S 102.4(13) . .
C4S C3S H3SA 111.3 . .
C4S C3S H3SB 111.3 . .
C3S C4S H4SA 110.5 . .
C3S C4S H4SB 110.5 . .
C3S C4S C5S 106.4(13) . .
H4SA C4S H4SB 108.6 . .
C5S C4S H4SA 110.5 . .
C5S C4S H4SB 110.5 . .
O1S C5S C4S 107.1(13) . .
O1S C5S H5SA 110.3 . .
O1S C5S H5SB 110.3 . .
C4S C5S H5SA 110.3 . .
C4S C5S H5SB 110.3 . .
H5SA C5S H5SB 108.5 . .
C7S O6S C10S 107.1(12) . .
O6S C7S H7SA 110.2 . .
O6S C7S H7SB 110.2 . .
H7SA C7S H7SB 108.5 . .
C8S C7S O6S 107.4(15) . .
C8S C7S H7SA 110.2 . .
C8S C7S H7SB 110.2 . .
C7S C8S H8SA 110.9 . .
C7S C8S H8SB 110.9 . .
C7S C8S C9S 104.1(15) . .
H8SA C8S H8SB 108.9 . .
C9S C8S H8SA 110.9 . .
C9S C8S H8SB 110.9 . .
C8S C9S H9SA 110.9 . .
C8S C9S H9SB 110.9 . .
H9SA C9S H9SB 108.9 . .
C10S C9S C8S 104.5(15) . .
C10S C9S H9SA 110.9 . .
C10S C9S H9SB 110.9 . .
O6S C10S H10A 110.2 . .
O6S C10S H10B 110.2 . .
C9S C10S O6S 107.3(15) . .
C9S C10S H10A 110.2 . .
C9S C10S H10B 110.2 . .
H10A C10S H10B 108.5 . .
C12S O11S C15S 105.4(12) . .
O11S C12S H12D 110.1 . .
O11S C12S H12E 110.1 . .
O11S C12S C13S 108.2(14) . .
H12D C12S H12E 108.4 . .
C13S C12S H12D 110.1 . .
C13S C12S H12E 110.1 . .
C12S C13S H13A 111.1 . .
C12S C13S H13B 111.1 . .
H13A C13S H13B 109.1 . .
C14S C13S C12S 103.3(14) . .
C14S C13S H13A 111.1 . .
C14S C13S H13B 111.1 . .
C13S C14S H14E 112.0 . .
C13S C14S H14F 112.0 . .
C13S C14S C15S 98.7(14) . .
H14E C14S H14F 109.7 . .
C15S C14S H14E 112.0 . .
C15S C14S H14F 112.0 . .
O11S C15S C14S 108.3(14) . .
O11S C15S H15A 110.0 . .
O11S C15S H15B 110.0 . .
C14S C15S H15A 110.0 . .
C14S C15S H15B 110.0 . .
H15A C15S H15B 108.4 . .
C19S O16S C18S 97.9(19) . .
C17S C17S H17F 100.5 3_655 .
C17S C17S H17G 149.4 3_655 .
H17F C17S H17G 109.5 . .
C19S C17S C17S 135(7) 3_655 3_655
C19S C17S H17F 106.0 3_655 .
C19S C17S H17G 29.2 3_655 .
C19S C17S C18S 82(6) 3_655 .
C18S C17S C17S 55.2(19) . 3_655
C18S C17S H17F 107.4 . .
C18S C17S H17G 108.0 . .
O16S C19S H19A 108.9 . .
O16S C19S H19B 105.5 . .
C17S C19S O16S 54(5) 3_655 .
C17S C19S H19A 104.5 3_655 .
C17S C19S H19B 144.9 3_655 .
H19A C19S H19B 109.5 . .
O16S C18S C17S 107(2) . .
O16S C18S H18C 104.5 . .
O16S C18S H18D 83.4 . .
C17S C18S H18C 116.9 . .
C17S C18S H18D 117.5 . .
H18C C18S H18D 119.1 . .

loop_
_geom_bond_atom_site_label_1
_geom_bond_atom_site_label_2
_geom_bond_distance
_geom_bond_site_symmetry_2
Ce1 Ce2 3.9878(10) .
Ce1 O1 2.455(7) .
Ce1 O3 2.467(7) .
Ce1 O5 2.608(8) .
Ce1 N1 2.718(9) .
Ce1 N5 2.712(9) .
Ce1 N9 2.421(9) .
Ce1 N10 2.543(9) .
Ce1 N11 2.495(9) .
Ce1 N12 2.485(9) .
Ce2 Ce3 3.9148(10) .
Ce2 O1 2.421(7) .
Ce2 O2 2.421(7) .
Ce2 O3 2.410(7) .
Ce2 O4 2.427(7) .
Ce2 O6 2.797(8) .
Ce2 N13 2.465(9) .
Ce2 N14 2.491(10) .
Ce3 O2 2.464(7) .
Ce3 O4 2.443(7) .
Ce3 O6 2.807(8) .
Ce3 N4 2.616(9) .
Ce3 N8 2.626(9) .
Ce3 N15 2.478(9) .
Ce3 N16 2.522(9) .
Ce3 N17 2.537(9) .
Ce3 N18 2.507(10) .
O1 C6 1.405(12) .
O2 C11 1.396(12) .
O3 C22 1.383(12) .
O4 C27 1.394(12) .
O5 C2AA 1.466(13) .
O5 C144 1.447(13) .
O6 C1BA 1.472(14) .
O6 C175 1.444(14) .
N1 N2 1.384(12) .
N1 C2 1.318(13) .
N2 C4 1.361(13) .
N2 C6 1.494(13) .
N3 N4 1.364(11) .
N3 C11 1.479(14) .
N3 C13 1.343(13) .
N4 C15 1.344(14) .
N5 N6 1.382(12) .
N5 C18 1.357(13) .
N6 C20 1.371(13) .
N6 C22 1.508(14) .
N7 N8 1.368(12) .
N7 C27 1.500(14) .
N7 C29 1.363(14) .
N8 C31 1.324(13) .
N9 N10 1.370(11) .
N9 C34 1.356(13) .
N10 C36 1.357(13) .
N11 N12 1.388(11) .
N11 C39 1.352(13) .
N12 C41 1.345(13) .
N13 N14 1.374(12) .
N13 C44 1.361(14) .
N14 C46 1.358(15) .
N15 N16 1.401(12) .
N15 C49 1.339(14) .
N16 C51 1.370(14) .
N17 N18 1.366(12) .
N17 C54 1.333(14) .
N18 C56 1.362(14) .
C1 H1A 0.9800 .
C1 H1B 0.9800 .
C1 H1C 0.9800 .
C1 C2 1.497(15) .
C1BA H1BA 0.9900 .
C1BA H1BB 0.9900 .
C1BA C142 1.55(2) .
C2 C3 1.411(15) .
C2AA H2AA 0.9900 .
C2AA H2AB 0.9900 .
C2AA C87 1.537(17) .
C3 H3 0.9500 .
C3 C4 1.370(15) .
C4 C5 1.494(15) .
C5 H5A 0.9800 .
C5 H5B 0.9800 .
C5 H5C 0.9800 .
C6 C7 1.512(15) .
C6 C8 1.495(15) .
C7 H7 0.9500 .
C7 C9 1.322(14) .
C8 H8 0.9500 .
C8 C10 1.321(14) .
C9 H9 0.9500 .
C9 C11 1.500(15) .
C10 H10 0.9500 .
C10 C11 1.511(15) .
C12 H12A 0.9800 .
C12 H12B 0.9800 .
C12 H12C 0.9800 .
C12 C13 1.498(15) .
C13 C14 1.360(16) .
C14 H14 0.9500 .
C14 C15 1.385(15) .
C15 C16 1.474(15) .
C16 H16A 0.9800 .
C16 H16B 0.9800 .
C16 H16C 0.9800 .
C17 H17A 0.9800 .
C17 H17B 0.9800 .
C17 H17C 0.9800 .
C17 C18 1.485(16) .
C18 C19 1.389(15) .
C19 H19 0.9500 .
C19 C20 1.370(16) .
C20 C21 1.477(16) .
C21 H21A 0.9800 .
C21 H21B 0.9800 .
C21 H21C 0.9800 .
C22 C23 1.526(16) .
C22 C24 1.512(15) .
C23 H23 0.9500 .
C23 C26 1.340(15) .
C24 H24 0.9500 .
C24 C25 1.327(14) .
C25 H25 0.9500 .
C25 C27 1.500(15) .
C26 H26 0.9500 .
C26 C27 1.524(16) .
C28 H28A 0.9800 .
C28 H28B 0.9800 .
C28 H28C 0.9800 .
C28 C29 1.500(16) .
C29 C30 1.371(16) .
C30 H30 0.9500 .
C30 C31 1.386(15) .
C31 C32 1.475(15) .
C32 H32A 0.9800 .
C32 H32B 0.9800 .
C32 H32C 0.9800 .
C33 H33A 0.9800 .
C33 H33B 0.9800 .
C33 H33C 0.9800 .
C33 C34 1.510(16) .
C34 C35 1.368(15) .
C35 H35 0.9500 .
C35 C36 1.393(15) .
C36 C37 1.499(15) .
C37 H37A 0.9800 .
C37 H37B 0.9800 .
C37 H37C 0.9800 .
C38 H38A 0.9800 .
C38 H38B 0.9800 .
C38 H38C 0.9800 .
C38 C39 1.525(15) .
C39 C40 1.355(16) .
C40 H40 0.9500 .
C40 C41 1.372(15) .
C41 C42 1.491(15) .
C42 H42A 0.9800 .
C42 H42B 0.9800 .
C42 H42C 0.9800 .
C43 H43A 0.9800 .
C43 H43B 0.9800 .
C43 H43C 0.9800 .
C43 C44 1.495(16) .
C44 C45 1.377(16) .
C45 H45 0.9500 .
C45 C46 1.374(15) .
C46 C47 1.491(18) .
C47 H47A 0.9800 .
C47 H47B 0.9800 .
C47 H47C 0.9800 .
C48 H48A 0.9800 .
C48 H48B 0.9800 .
C48 H48C 0.9800 .
C48 C49 1.488(17) .
C49 C50 1.372(16) .
C50 H50 0.9500 .
C50 C51 1.349(16) .
C51 C52 1.491(17) .
C52 H52A 0.9800 .
C52 H52B 0.9800 .
C52 H52C 0.9800 .
C53 H53A 0.9800 .
C53 H53B 0.9800 .
C53 H53C 0.9800 .
C53 C54 1.484(16) .
C54 C55 1.383(16) .
C55 H55 0.9500 .
C55 C56 1.347(16) .
C56 C57 1.479(16) .
C57 H57A 0.9800 .
C57 H57B 0.9800 .
C57 H57C 0.9800 .
C85 H85A 0.9900 .
C85 H85B 0.9900 .
C85 C87 1.540(17) .
C85 C144 1.511(17) .
C87 H87A 0.9900 .
C87 H87B 0.9900 .
C142 H14A 0.9900 .
C142 H14B 0.9900 .
C142 C183 1.45(2) .
C144 H14C 0.9900 .
C144 H14D 0.9900 .
C175 H17D 0.9900 .
C175 H17E 0.9900 .
C175 C183 1.495(18) .
C183 H18A 0.9900 .
C183 H18B 0.9900 .
O1S C2S 1.403(16) .
O1S C5S 1.429(16) .
C2S H2SA 0.9900 .
C2S H2SB 0.9900 .
C2S C3S 1.500(18) .
C3S H3SA 0.9900 .
C3S H3SB 0.9900 .
C3S C4S 1.463(19) .
C4S H4SA 0.9900 .
C4S H4SB 0.9900 .
C4S C5S 1.475(19) .
C5S H5SA 0.9900 .
C5S H5SB 0.9900 .
O6S C7S 1.445(19) .
O6S C10S 1.456(19) .
C7S H7SA 0.9900 .
C7S H7SB 0.9900 .
C7S C8S 1.41(2) .
C8S H8SA 0.9900 .
C8S H8SB 0.9900 .
C8S C9S 1.52(2) .
C9S H9SA 0.9900 .
C9S H9SB 0.9900 .
C9S C10S 1.45(2) .
C10S H10A 0.9900 .
C10S H10B 0.9900 .
O11S C12S 1.406(18) .
O11S C15S 1.410(19) .
C12S H12D 0.9900 .
C12S H12E 0.9900 .
C12S C13S 1.483(19) .
C13S H13A 0.9900 .
C13S H13B 0.9900 .
C13S C14S 1.46(2) .
C14S H14E 0.9900 .
C14S H14F 0.9900 .
C14S C15S 1.50(2) .
C15S H15A 0.9900 .
C15S H15B 0.9900 .
O16S C19S 1.40(4) .
O16S C18S 1.47(2) .
C17S C17S 1.82(8) 3_655
C17S H17F 0.9799 .
C17S H17G 0.9800 .
C17S C19S 0.62(5) 3_655
C17S C18S 1.48(4) .
C19S C17S 0.62(5) 3_655
C19S H19A 0.9799 .
C19S H19B 0.9800 .
C18S H18C 0.9796 .
C18S H18D 1.0513 .

loop_
_geom_torsion_atom_site_label_1
_geom_torsion_atom_site_label_2
_geom_torsion_atom_site_label_3
_geom_torsion_atom_site_label_4
_geom_torsion
_geom_torsion_site_symmetry_1
_geom_torsion_site_symmetry_4
Ce1 O1 C6 N2 -33.2(11) . .
Ce1 O1 C6 C7 84.3(10) . .
Ce1 O1 C6 C8 -153.4(7) . .
Ce1 O3 C22 N6 32.3(11) . .
Ce1 O3 C22 C23 148.7(7) . .
Ce1 O3 C22 C24 -87.9(10) . .
Ce1 O5 C2AA C87 139.6(8) . .
Ce1 O5 C144 C85 -162.4(7) . .
Ce1 N1 N2 C4 -169.7(7) . .
Ce1 N1 N2 C6 -0.2(11) . .
Ce1 N1 C2 C1 -10.8(17) . .
Ce1 N1 C2 C3 166.5(8) . .
Ce1 N5 N6 C20 153.4(7) . .
Ce1 N5 N6 C22 -26.1(11) . .
Ce1 N5 C18 C17 38.6(17) . .
Ce1 N5 C18 C19 -143.3(9) . .
Ce1 N9 N10 C36 -177.9(8) . .
Ce1 N11 N12 C41 168.8(8) . .
Ce1 N11 C39 C38 94(4) . .
Ce1 N11 C39 C40 -85(4) . .
Ce1 N12 C41 C40 100(4) . .
Ce1 N12 C41 C42 -79(4) . .
Ce2 O1 C6 N2 160.9(6) . .
Ce2 O1 C6 C7 -81.6(9) . .
Ce2 O1 C6 C8 40.6(10) . .
Ce2 O2 C11 N3 -161.4(6) . .
Ce2 O2 C11 C9 79.0(10) . .
Ce2 O2 C11 C10 -41.5(10) . .
Ce2 O3 C22 N6 -165.7(6) . .
Ce2 O3 C22 C23 -49.3(11) . .
Ce2 O3 C22 C24 74.0(10) . .
Ce2 O4 C27 N7 167.9(6) . .
Ce2 O4 C27 C25 -73.2(11) . .
Ce2 O4 C27 C26 49.3(11) . .
Ce2 O6 C1BA C142 -144.4(9) . .
Ce2 O6 C175 C183 126.8(10) . .
Ce2 N13 N14 C46 -173.5(9) . .
Ce3 O2 C11 N3 20.1(11) . .
Ce3 O2 C11 C9 -99.5(9) . .
Ce3 O2 C11 C10 140.0(7) . .
Ce3 O4 C27 N7 -32.7(12) . .
Ce3 O4 C27 C25 86.2(10) . .
Ce3 O4 C27 C26 -151.4(7) . .
Ce3 O6 C1BA C142 114.2(10) . .
Ce3 O6 C175 C183 -134.6(10) . .
Ce3 N4 C15 C14 170.9(7) . .
Ce3 N4 C15 C16 -11.5(17) . .
Ce3 N8 C31 C30 173.8(8) . .
Ce3 N8 C31 C32 -1.0(18) . .
Ce3 N15 N16 C51 171.3(8) . .
Ce3 N17 N18 C56 -178.1(9) . .
O1 C6 C7 C9 91.4(12) . .
O1 C6 C8 C10 -91.3(13) . .
O3 C22 C23 C26 92.0(12) . .
O3 C22 C24 C25 -90.2(12) . .
O5 C2AA C87 C85 24.4(13) . .
O6 C1BA C142 C183 29.4(17) . .
O6 C175 C183 C142 27.0(17) . .
N1 N2 C4 C3 -0.4(12) . .
N1 N2 C4 C5 178.5(10) . .
N1 N2 C6 O1 18.1(12) . .
N1 N2 C6 C7 -99.9(11) . .
N1 N2 C6 C8 137.7(9) . .
N1 C2 C3 C4 -0.1(13) . .
N2 N1 C2 C1 -177.4(10) . .
N2 N1 C2 C3 -0.2(12) . .
N2 C6 C7 C9 -151.4(10) . .
N2 C6 C8 C10 150.0(11) . .
N3 N4 C15 C14 1.1(12) . .
N3 N4 C15 C16 178.7(10) . .
N3 C13 C14 C15 0.0(13) . .
N4 N3 C11 O2 -22.0(12) . .
N4 N3 C11 C9 96.0(11) . .
N4 N3 C11 C10 -138.5(9) . .
N4 N3 C13 C12 -176.2(10) . .
N4 N3 C13 C14 0.7(13) . .
N5 N6 C20 C19 0.8(13) . .
N5 N6 C20 C21 179.9(11) . .
N5 N6 C22 O3 0.3(13) . .
N5 N6 C22 C23 -116.3(10) . .
N5 N6 C22 C24 120.1(10) . .
N5 C18 C19 C20 -0.2(15) . .
N6 N5 C18 C17 -177.5(10) . .
N6 N5 C18 C19 0.6(13) . .
N6 C22 C23 C26 -150.2(10) . .
N6 C22 C24 C25 149.8(10) . .
N7 N8 C31 C30 -1.6(13) . .
N7 N8 C31 C32 -176.4(10) . .
N7 C29 C30 C31 2.6(14) . .
N8 N7 C27 O4 20.2(13) . .
N8 N7 C27 C25 -97.4(11) . .
N8 N7 C27 C26 136.5(10) . .
N8 N7 C29 C28 173.3(11) . .
N8 N7 C29 C30 -3.7(13) . .
N9 N10 C36 C35 -1.0(12) . .
N9 N10 C36 C37 179.4(9) . .
N9 C34 C35 C36 0.9(13) . .
N10 N9 C34 C33 -178.8(9) . .
N10 N9 C34 C35 -1.6(12) . .
N11 N12 C41 C40 0.4(13) . .
N11 N12 C41 C42 -178.4(10) . .
N11 C39 C40 C41 0.4(14) . .
N12 N11 C39 C38 179.1(10) . .
N12 N11 C39 C40 -0.2(13) . .
N13 N14 C46 C45 0.5(14) . .
N13 N14 C46 C47 -179.2(12) . .
N13 C44 C45 C46 -0.4(14) . .
N14 N13 C44 C43 -177.1(10) . .
N14 N13 C44 C45 0.7(13) . .
N15 N16 C51 C50 1.8(12) . .
N15 N16 C51 C52 179.6(10) . .
N15 C49 C50 C51 0.3(14) . .
N16 N15 C49 C48 -179.4(10) . .
N16 N15 C49 C50 0.8(13) . .
N17 N18 C56 C55 1.5(14) . .
N17 N18 C56 C57 179.0(12) . .
N17 C54 C55 C56 0.4(14) . .
N18 N17 C54 C53 -176.3(10) . .
N18 N17 C54 C55 0.5(13) . .
C1 C2 C3 C4 177.0(11) . .
C1BA O6 C175 C183 -9.0(15) . .
C1BA C142 C183 C175 -34.6(18) . .
C2 N1 N2 C4 0.4(12) . .
C2 N1 N2 C6 169.9(9) . .
C2 C3 C4 N2 0.3(12) . .
C2 C3 C4 C5 -178.5(12) . .
C2AA O5 C144 C85 -18.5(12) . .
C4 N2 C6 O1 -174.4(9) . .
C4 N2 C6 C7 67.6(13) . .
C4 N2 C6 C8 -54.8(14) . .
C6 N2 C4 C3 -168.9(10) . .
C6 N2 C4 C5 10.1(17) . .
C6 C7 C9 C11 1.7(16) . .
C6 C8 C10 C11 -1.0(17) . .
C7 C6 C8 C10 29.5(15) . .
C7 C9 C11 O2 -89.7(12) . .
C7 C9 C11 N3 152.0(10) . .
C7 C9 C11 C10 27.1(15) . .
C8 C6 C7 C9 -29.7(14) . .
C8 C10 C11 O2 90.4(12) . .
C8 C10 C11 N3 -151.7(10) . .
C8 C10 C11 C9 -27.3(15) . .
C11 N3 N4 Ce3 16.5(11) . .
C11 N3 N4 C15 -171.8(9) . .
C11 N3 C13 C12 -6.9(18) . .
C11 N3 C13 C14 170.0(10) . .
C12 C13 C14 C15 176.6(12) . .
C13 N3 N4 Ce3 -172.8(7) . .
C13 N3 N4 C15 -1.1(12) . .
C13 N3 C11 O2 169.2(10) . .
C13 N3 C11 C9 -72.8(13) . .
C13 N3 C11 C10 52.7(15) . .
C13 C14 C15 N4 -0.7(14) . .
C13 C14 C15 C16 -178.0(12) . .
C17 C18 C19 C20 177.7(12) . .
C18 N5 N6 C20 -0.9(12) . .
C18 N5 N6 C22 179.6(10) . .
C18 C19 C20 N6 -0.4(14) . .
C18 C19 C20 C21 -179.5(13) . .
C20 N6 C22 O3 -179.0(10) . .
C20 N6 C22 C23 64.3(14) . .
C20 N6 C22 C24 -59.2(14) . .
C22 N6 C20 C19 -179.8(10) . .
C22 N6 C20 C21 -0.7(19) . .
C22 C23 C26 C27 0.9(16) . .
C22 C24 C25 C27 -2.4(16) . .
C23 C22 C24 C25 29.8(14) . .
C23 C26 C27 O4 -92.3(12) . .
C23 C26 C27 N7 150.3(10) . .
C23 C26 C27 C25 26.4(15) . .
C24 C22 C23 C26 -28.8(14) . .
C24 C25 C27 O4 92.2(12) . .
C24 C25 C27 N7 -149.9(10) . .
C24 C25 C27 C26 -25.8(15) . .
C27 N7 N8 Ce3 -2.6(12) . .
C27 N7 N8 C31 173.8(10) . .
C27 N7 C29 C28 4.0(19) . .
C27 N7 C29 C30 -173.0(11) . .
C28 C29 C30 C31 -174.1(13) . .
C29 N7 N8 Ce3 -173.1(7) . .
C29 N7 N8 C31 3.4(12) . .
C29 N7 C27 O4 -171.1(11) . .
C29 N7 C27 C25 71.2(15) . .
C29 N7 C27 C26 -54.8(15) . .
C29 C30 C31 N8 -0.6(14) . .
C29 C30 C31 C32 173.7(12) . .
C33 C34 C35 C36 177.6(12) . .
C34 N9 N10 Ce1 179.5(8) . .
C34 N9 N10 C36 1.6(11) . .
C34 C35 C36 N10 0.0(13) . .
C34 C35 C36 C37 179.5(12) . .
C38 C39 C40 C41 -178.7(12) . .
C39 N11 N12 Ce1 -168.9(8) . .
C39 N11 N12 C41 -0.2(12) . .
C39 C40 C41 N12 -0.5(13) . .
C39 C40 C41 C42 178.1(13) . .
C43 C44 C45 C46 177.1(13) . .
C44 N13 N14 Ce2 172.8(9) . .
C44 N13 N14 C46 -0.7(13) . .
C44 C45 C46 N14 0.0(14) . .
C44 C45 C46 C47 179.6(15) . .
C48 C49 C50 C51 -179.5(12) . .
C49 N15 N16 Ce3 -172.9(8) . .
C49 N15 N16 C51 -1.6(11) . .
C49 C50 C51 N16 -1.3(14) . .
C49 C50 C51 C52 -178.8(13) . .
C53 C54 C55 C56 176.8(13) . .
C54 N17 N18 Ce3 176.9(9) . .
C54 N17 N18 C56 -1.2(13) . .
C54 C55 C56 N18 -1.2(14) . .
C54 C55 C56 C57 -178.4(14) . .
C87 C85 C144 O5 33.6(13) . .
C144 O5 C2AA C87 -4.2(12) . .
C144 C85 C87 C2AA -35.0(13) . .
C175 O6 C1BA C142 -11.8(14) . .
O1S C2S C3S C4S 33.1(17) . .
C2S O1S C5S C4S 13.6(17) . .
C2S C3S C4S C5S -24.3(18) . .
C3S C4S C5S O1S 7.8(19) . .
C5S O1S C2S C3S -29.2(17) . .
O6S C7S C8S C9S 31(2) . .
C7S O6S C10S C9S 3(2) . .
C7S C8S C9S C10S -28(2) . .
C8S C9S C10S O6S 15(2) . .
C10S O6S C7S C8S -22(2) . .
O11S C12S C13S C14S -28.9(18) . .
C12S O11S C15S C14S 19.9(18) . .
C12S C13S C14S C15S 37.8(17) . .
C13S C14S C15S O11S -36.7(18) . .
C15S O11S C12S C13S 5.4(18) . .
C17S C17S C18S O16S 29(3) 3_655 .
C19S O16S C18S C17S -40(2) . .
C19S C17S C18S O16S -166(6) 3_655 .
C18S O16S C19S C17S -6(7) . 3_655
